data_2232692
loop_
_publ_author_name
'Al-abbasi, Aisha A.'
'Mohamed Tahir, Mohamed Ibrahim'
'Kassim, Mohammad B.'

_publ_section_title
;
 1,1-Diethyl-3-(4-methoxybenzoyl)thiourea
;
_journal_coeditor_code GK2435
_journal_issue 12
_journal_name_full 'Acta Crystallographica Section E'
_journal_page_first o3414
_journal_paper_doi 10.1107/S1600536811049208
_journal_volume 67
_journal_year 2011
_chemical_formula_iupac 'C13 H18 N2 O2 S'
_chemical_formula_moiety 'C13 H18 N2 O2 S'
_chemical_formula_sum 'C13 H18 N2 O2 S'
_chemical_formula_weight 266.35
_chemical_melting_point_gt 407.15
_chemical_melting_point_lt 408.15
_chemical_name_systematic
;
1,1-Diethyl-3-(4-methoxybenzoyl)thiourea
;
_space_group_IT_number 61
_symmetry_cell_setting orthorhombic
_symmetry_space_group_name_Hall '-P 2ac 2ab'
_symmetry_space_group_name_H-M 'P b c a'
_atom_sites_solution_hydrogens geom
_atom_sites_solution_primary direct
_atom_sites_solution_secondary difmap
_audit_creation_method SHELXL-97
_cell_angle_alpha 90.00
_cell_angle_beta 90.00
_cell_angle_gamma 90.00
_cell_formula_units_Z 8
_cell_length_a 12.9024(5)
_cell_length_b 10.0095(4)
_cell_length_c 20.8585(11)
_cell_measurement_reflns_used 5648
_cell_measurement_temperature 150
_cell_measurement_theta_max 71.13
_cell_measurement_theta_min 4.24
_cell_volume 2693.8(2)
_computing_cell_refinement 'CrysAlis RED (Oxford Diffraction, 2006)'
_computing_data_collection 'CrysAlis CCD (Oxford Diffraction, 2006)'
_computing_data_reduction 'CrysAlis RED (Oxford Diffraction, 2006)'
_computing_molecular_graphics 'SHELXTL (Sheldrick, 2008)'
_computing_publication_material
;
SHELXTL (Sheldrick, 2008), PLATON (Spek, 2009) and publCIF
(Westrip, 2010)
;
_computing_structure_refinement 'SHELXL97 (Sheldrick, 2008)'
_computing_structure_solution 'SHELXS97 (Sheldrick, 2008)'
_diffrn_ambient_temperature 150
_diffrn_measured_fraction_theta_full 0.976
_diffrn_measured_fraction_theta_max 0.976
_diffrn_measurement_device 'Oxford Diffraction Gemini'
_diffrn_measurement_device_type 'Oxford Diffraction Gemini'
_diffrn_measurement_method \w/2\q
_diffrn_radiation_monochromator graphite
_diffrn_radiation_source 'fine-focus sealed tube'
_diffrn_radiation_type CuK\a
_diffrn_radiation_wavelength 1.54178
_diffrn_reflns_av_R_equivalents 0.0302
_diffrn_reflns_av_sigmaI/netI 0.0231
_diffrn_reflns_limit_h_max 15
_diffrn_reflns_limit_h_min -13
_diffrn_reflns_limit_k_max 12
_diffrn_reflns_limit_k_min -12
_diffrn_reflns_limit_l_max 25
_diffrn_reflns_limit_l_min -23
_diffrn_reflns_number 12046
_diffrn_reflns_theta_full 71.13
_diffrn_reflns_theta_max 71.13
_diffrn_reflns_theta_min 4.24
_diffrn_standards_decay_% 0
_diffrn_standards_interval_count 0
_diffrn_standards_interval_time 0
_diffrn_standards_number 0
_exptl_absorpt_coefficient_mu 2.110
_exptl_absorpt_correction_T_max 0.900
_exptl_absorpt_correction_T_min 0.810
_exptl_absorpt_correction_type multi-scan
_exptl_absorpt_process_details
;
(CrysAlis RED; Oxford Diffraction, 2006)
;
_exptl_crystal_colour colourless
_exptl_crystal_density_diffrn 1.314
_exptl_crystal_density_method 'not measured'
_exptl_crystal_description plate
_exptl_crystal_F_000 1136
_exptl_crystal_size_max 0.24
_exptl_crystal_size_mid 0.10
_exptl_crystal_size_min 0.05
_refine_diff_density_max 0.427
_refine_diff_density_min -0.324
_refine_ls_extinction_method none
_refine_ls_goodness_of_fit_ref 1.116
_refine_ls_hydrogen_treatment constr
_refine_ls_matrix_type full
_refine_ls_number_parameters 163
_refine_ls_number_reflns 2548
_refine_ls_number_restraints 0
_refine_ls_restrained_S_all 1.116
_refine_ls_R_factor_all 0.0484
_refine_ls_R_factor_gt 0.0416
_refine_ls_shift/su_max 0.000
_refine_ls_shift/su_mean 0.000
_refine_ls_structure_factor_coef Fsqd
_refine_ls_weighting_details 'calc w=1/[\s^2^(Fo^2^)+(0.0835P)^2^+0.6035P] where P=(Fo^2^+2Fc^2^)/3'
_refine_ls_weighting_scheme calc
_refine_ls_wR_factor_gt 0.1165
_refine_ls_wR_factor_ref 0.1323
_reflns_number_gt 2214
_reflns_number_total 2548
_reflns_threshold_expression I>2sigma(I)
_cod_data_source_file gk2435.cif
_cod_data_source_block I
_cod_database_code 2232692
_cod_database_fobs_code 2232692

loop_
_symmetry_equiv_pos_as_xyz
'x, y, z'
'-x+1/2, -y, z+1/2'
'x+1/2, -y+1/2, -z'
'-x, y+1/2, -z+1/2'
'-x, -y, -z'
'x+1/2, y, -z+1/2'
'-x+1/2, y+1/2, z'
'x, -y+1/2, z+1/2'

loop_
_atom_site_type_symbol
_atom_site_label
_atom_site_fract_x
_atom_site_fract_y
_atom_site_fract_z
_atom_site_U_iso_or_equiv
_atom_site_adp_type
_atom_site_calc_flag
_atom_site_refinement_flags
_atom_site_occupancy
_atom_site_symmetry_multiplicity
S S1 0.96773(4) 0.08865(5) 0.60731(2) 0.0302(2) Uani d . 1 1
O O1 0.72174(10) 0.27396(13) 0.63046(7) 0.0282(3) Uani d . 1 1
O O2 0.29590(10) 0.00839(15) 0.54492(7) 0.0327(4) Uani d . 1 1
N N1 0.76759(11) 0.05775(15) 0.63691(7) 0.0210(3) Uani d . 1 1
H H1A 0.7495 -0.0246 0.6332 0.025 Uiso calc R 1 1
N N2 0.87609(11) 0.11414(15) 0.72156(7) 0.0215(3) Uani d . 1 1
C C1 0.52575(14) 0.21406(19) 0.58056(9) 0.0242(4) Uani d . 1 1
H H1B 0.5472 0.3028 0.5811 0.029 Uiso calc R 1 1
C C2 0.42448(15) 0.1834(2) 0.56253(9) 0.0271(4) Uani d . 1 1
H H2A 0.3785 0.2510 0.5513 0.033 Uiso calc R 1 1
C C3 0.39293(14) 0.0509(2) 0.56149(8) 0.0246(4) Uani d . 1 1
C C4 0.46228(14) -0.05050(19) 0.57806(9) 0.0236(4) Uani d . 1 1
H H4A 0.4410 -0.1393 0.5771 0.028 Uiso calc R 1 1
C C5 0.56228(14) -0.01898(19) 0.59584(8) 0.0220(4) Uani d . 1 1
H H5A 0.6082 -0.0870 0.6067 0.026 Uiso calc R 1 1
C C6 0.59545(14) 0.11370(18) 0.59775(8) 0.0201(4) Uani d . 1 1
C C7 0.69945(13) 0.15522(17) 0.62164(8) 0.0202(4) Uani d . 1 1
C C8 0.86948(13) 0.08980(16) 0.65915(9) 0.0213(4) Uani d . 1 1
C C9 0.78567(13) 0.11498(19) 0.76513(9) 0.0236(4) Uani d . 1 1
H H9A 0.7265 0.1524 0.7427 0.028 Uiso calc R 1 1
H H9B 0.8007 0.1721 0.8015 0.028 Uiso calc R 1 1
C C10 0.75793(15) -0.0231(2) 0.78918(10) 0.0298(4) Uani d . 1 1
H H10A 0.6989 -0.0174 0.8171 0.045 Uiso calc R 1 1
H H10B 0.8156 -0.0599 0.8123 0.045 Uiso calc R 1 1
H H10C 0.7417 -0.0798 0.7534 0.045 Uiso calc R 1 1
C C11 0.97664(13) 0.14064(18) 0.75210(9) 0.0246(4) Uani d . 1 1
H H11A 1.0310 0.0973 0.7277 0.029 Uiso calc R 1 1
H H11B 0.9768 0.1028 0.7949 0.029 Uiso calc R 1 1
C C12 0.99913(15) 0.28917(19) 0.75623(10) 0.0296(5) Uani d . 1 1
H H12A 1.0650 0.3028 0.7766 0.044 Uiso calc R 1 1
H H12B 0.9459 0.3322 0.7808 0.044 Uiso calc R 1 1
H H12C 1.0008 0.3265 0.7138 0.044 Uiso calc R 1 1
C C13 0.22137(16) 0.1077(3) 0.52797(11) 0.0401(5) Uani d . 1 1
H H13A 0.1567 0.0654 0.5177 0.060 Uiso calc R 1 1
H H13B 0.2457 0.1569 0.4914 0.060 Uiso calc R 1 1
H H13C 0.2116 0.1676 0.5634 0.060 Uiso calc R 1 1

loop_
_atom_site_aniso_label
_atom_site_aniso_U_11
_atom_site_aniso_U_22
_atom_site_aniso_U_33
_atom_site_aniso_U_12
_atom_site_aniso_U_13
_atom_site_aniso_U_23
S1 0.0251(3) 0.0307(3) 0.0347(3) -0.00535(18) 0.00843(18) -0.00309(18)
O1 0.0258(7) 0.0211(7) 0.0378(8) -0.0015(5) -0.0037(6) 0.0012(5)
O2 0.0193(7) 0.0438(9) 0.0351(8) -0.0006(6) -0.0042(5) 0.0002(6)
N1 0.0196(7) 0.0170(8) 0.0265(8) -0.0021(5) -0.0025(6) -0.0007(6)
N2 0.0188(7) 0.0181(7) 0.0275(8) -0.0002(5) -0.0016(6) 0.0003(6)
C1 0.0273(10) 0.0215(10) 0.0238(10) 0.0017(7) 0.0004(7) 0.0011(7)
C2 0.0255(9) 0.0315(11) 0.0244(9) 0.0085(8) -0.0015(7) 0.0035(7)
C3 0.0207(9) 0.0348(11) 0.0184(9) 0.0003(7) 0.0004(6) -0.0014(7)
C4 0.0242(9) 0.0227(9) 0.0239(10) -0.0025(7) 0.0016(7) -0.0026(7)
C5 0.0209(9) 0.0240(9) 0.0212(9) 0.0018(7) 0.0021(6) 0.0005(7)
C6 0.0210(9) 0.0206(9) 0.0187(8) 0.0009(7) 0.0016(6) -0.0006(6)
C7 0.0226(9) 0.0184(9) 0.0197(8) -0.0012(7) 0.0022(6) 0.0008(6)
C8 0.0194(9) 0.0149(9) 0.0295(10) 0.0000(6) -0.0012(7) 0.0010(6)
C9 0.0220(9) 0.0222(9) 0.0265(10) 0.0007(7) 0.0001(7) -0.0027(7)
C10 0.0261(10) 0.0314(11) 0.0318(10) -0.0026(8) 0.0028(8) 0.0030(8)
C11 0.0204(9) 0.0211(10) 0.0323(10) 0.0008(7) -0.0066(7) 0.0002(7)
C12 0.0252(9) 0.0268(11) 0.0367(11) -0.0050(7) -0.0082(8) 0.0024(8)
C13 0.0229(10) 0.0591(15) 0.0384(12) 0.0080(9) -0.0058(8) 0.0033(10)

loop_
_atom_type_symbol
_atom_type_description
_atom_type_scat_dispersion_real
_atom_type_scat_dispersion_imag
_atom_type_scat_source
C C 0.0181 0.0091 'International Tables Vol C Tables 4.2.6.8 and 6.1.1.4'
H H 0.0000 0.0000 'International Tables Vol C Tables 4.2.6.8 and 6.1.1.4'
N N 0.0311 0.0180 'International Tables Vol C Tables 4.2.6.8 and 6.1.1.4'
O O 0.0492 0.0322 'International Tables Vol C Tables 4.2.6.8 and 6.1.1.4'
S S 0.3331 0.5567 'International Tables Vol C Tables 4.2.6.8 and 6.1.1.4'

loop_
_geom_angle_atom_site_label_1
_geom_angle_atom_site_label_2
_geom_angle_atom_site_label_3
_geom_angle
C3 O2 C13 117.56(17)
C7 N1 C8 120.83(15)
C7 N1 H1A 119.6
C8 N1 H1A 119.6
C8 N2 C11 121.01(15)
C8 N2 C9 123.58(14)
C11 N2 C9 115.40(14)
C2 C1 C6 121.00(17)
C2 C1 H1B 119.5
C6 C1 H1B 119.5
C3 C2 C1 119.34(17)
C3 C2 H2A 120.3
C1 C2 H2A 120.3
O2 C3 C2 124.80(17)
O2 C3 C4 115.01(17)
C2 C3 C4 120.19(17)
C5 C4 C3 119.97(18)
C5 C4 H4A 120.0
C3 C4 H4A 120.0
C4 C5 C6 120.81(17)
C4 C5 H5A 119.6
C6 C5 H5A 119.6
C1 C6 C5 118.69(17)
C1 C6 C7 117.74(16)
C5 C6 C7 123.43(16)
O1 C7 N1 120.50(16)
O1 C7 C6 121.81(16)
N1 C7 C6 117.60(15)
N2 C8 N1 114.73(15)
N2 C8 S1 126.08(14)
N1 C8 S1 119.16(13)
N2 C9 C10 112.64(15)
N2 C9 H9A 109.1
C10 C9 H9A 109.1
N2 C9 H9B 109.1
C10 C9 H9B 109.1
H9A C9 H9B 107.8
C9 C10 H10A 109.5
C9 C10 H10B 109.5
H10A C10 H10B 109.5
C9 C10 H10C 109.5
H10A C10 H10C 109.5
H10B C10 H10C 109.5
N2 C11 C12 111.73(14)
N2 C11 H11A 109.3
C12 C11 H11A 109.3
N2 C11 H11B 109.3
C12 C11 H11B 109.3
H11A C11 H11B 107.9
C11 C12 H12A 109.5
C11 C12 H12B 109.5
H12A C12 H12B 109.5
C11 C12 H12C 109.5
H12A C12 H12C 109.5
H12B C12 H12C 109.5
O2 C13 H13A 109.5
O2 C13 H13B 109.5
H13A C13 H13B 109.5
O2 C13 H13C 109.5
H13A C13 H13C 109.5
H13B C13 H13C 109.5

loop_
_geom_bond_atom_site_label_1
_geom_bond_atom_site_label_2
_geom_bond_distance
S1 C8 1.6663(18)
O1 C7 1.237(2)
O2 C3 1.367(2)
O2 C13 1.428(3)
N1 C7 1.351(2)
N1 C8 1.431(2)
N1 H1A 0.8600
N2 C8 1.327(2)
N2 C11 1.470(2)
N2 C9 1.479(2)
C1 C2 1.394(3)
C1 C6 1.395(3)
C1 H1B 0.9300
C2 C3 1.387(3)
C2 H2A 0.9300
C3 C4 1.397(3)
C4 C5 1.379(3)
C4 H4A 0.9300
C5 C6 1.396(3)
C5 H5A 0.9300
C6 C7 1.490(2)
C9 C10 1.514(3)
C9 H9A 0.9700
C9 H9B 0.9700
C10 H10A 0.9600
C10 H10B 0.9600
C10 H10C 0.9600
C11 C12 1.517(3)
C11 H11A 0.9700
C11 H11B 0.9700
C12 H12A 0.9600
C12 H12B 0.9600
C12 H12C 0.9600
C13 H13A 0.9600
C13 H13B 0.9600
C13 H13C 0.9600

loop_
_geom_hbond_atom_site_label_D
_geom_hbond_atom_site_label_H
_geom_hbond_atom_site_label_A
_geom_hbond_site_symmetry_A
_geom_hbond_distance_DH
_geom_hbond_distance_HA
_geom_hbond_distance_DA
_geom_hbond_angle_DHA
_geom_hbond_publ_flag
N1 H1A O1 7_645 0.86 2.05 2.847(2) 154 yes

loop_
_geom_torsion_atom_site_label_1
_geom_torsion_atom_site_label_2
_geom_torsion_atom_site_label_3
_geom_torsion_atom_site_label_4
_geom_torsion
C6 C1 C2 C3 -0.2(3)
C13 O2 C3 C2 -0.6(3)
C13 O2 C3 C4 179.54(17)
C1 C2 C3 O2 179.78(17)
C1 C2 C3 C4 -0.3(3)
O2 C3 C4 C5 -179.75(16)
C2 C3 C4 C5 0.3(3)
C3 C4 C5 C6 0.2(3)
C2 C1 C6 C5 0.8(3)
C2 C1 C6 C7 -175.01(16)
C4 C5 C6 C1 -0.8(3)
C4 C5 C6 C7 174.78(16)
C8 N1 C7 O1 -4.6(3)
C8 N1 C7 C6 178.96(15)
C1 C6 C7 O1 5.0(3)
C5 C6 C7 O1 -170.57(16)
C1 C6 C7 N1 -178.57(16)
C5 C6 C7 N1 5.9(2)
C11 N2 C8 N1 176.34(14)
C9 N2 C8 N1 -2.8(2)
C11 N2 C8 S1 -1.5(2)
C9 N2 C8 S1 179.41(13)
C7 N1 C8 N2 84.6(2)
C7 N1 C8 S1 -97.46(17)
C8 N2 C9 C10 84.7(2)
C11 N2 C9 C10 -94.45(18)
C8 N2 C11 C12 94.1(2)
C9 N2 C11 C12 -86.69(19)

loop_
_cod_related_entry_id
_cod_related_entry_database
_cod_related_entry_code
1 ChemSpider 803705
